data_7032200
loop_
_publ_author_name
'Kolay, Siddhartha'
'Kumar, Mukesh'
'Wadawale, Amey'
'Das, Dasarathi'
'Jain, Vimal K.'

_publ_section_title
;
 Cyclopalladation of telluro ether ligands: synthesis, reactivity and
 structural characterization.
;
_journal_issue 42
_journal_name_full 'Dalton transactions (Cambridge, England : 2003)'
_journal_page_first 16056
_journal_page_last 16065
_journal_paper_doi 10.1039/c4dt02200a
_journal_volume 43
_journal_year 2014
_chemical_formula_sum 'C42 H56 Cl4 O2 Pd2 Te2'
_chemical_formula_weight 1202.67
_chemical_name_systematic
;
 ?
;
_space_group_IT_number 14
_symmetry_cell_setting monoclinic
_symmetry_Int_Tables_number 14
_symmetry_space_group_name_Hall '-P 2ybc'
_symmetry_space_group_name_H-M 'P 1 21/c 1'
_atom_sites_solution_hydrogens geom
_atom_sites_solution_primary direct
_atom_sites_solution_secondary difmap
_audit_creation_method SHELXL-97
_cell_angle_alpha 90
_cell_angle_beta 95.709(3)
_cell_angle_gamma 90
_cell_formula_units_Z 2
_cell_length_a 9.9444(3)
_cell_length_b 22.0756(8)
_cell_length_c 10.5502(4)
_cell_measurement_reflns_used 3394
_cell_measurement_temperature 298(2)
_cell_measurement_theta_max 69.6180
_cell_measurement_theta_min 4.0010
_cell_volume 2304.58(14)
_computing_cell_refinement
;
CrysAlisPro, Agilent Technologies,
Version 1.171.36.32 (release 02-08-2013 CrysAlis171 .NET)
(compiled Aug  2 2013,16:46:58)
;
_computing_data_collection
;
CrysAlisPro, Agilent Technologies,
Version 1.171.36.32 (release 02-08-2013 CrysAlis171 .NET)
(compiled Aug  2 2013,16:46:58)
;
_computing_data_reduction
;
CrysAlisPro, Agilent Technologies,
Version 1.171.36.32 (release 02-08-2013 CrysAlis171 .NET)
(compiled Aug  2 2013,16:46:58)
;
_computing_molecular_graphics 'ORTEP-3 for Windows'
_computing_publication_material 'WinGX 1.7.01'
_computing_structure_refinement 'SHELXL-97 (Sheldrick, 1997)'
_computing_structure_solution SIR-92
_diffrn_ambient_temperature 298(2)
_diffrn_measured_fraction_theta_full 0.975
_diffrn_measured_fraction_theta_max 0.975
_diffrn_measurement_device_type 'SuperNova, Single source at offset, Titan'
_diffrn_measurement_method '\w scans'
_diffrn_radiation_monochromator mirror
_diffrn_radiation_source 'SuperNova (Cu) X-ray Source'
_diffrn_radiation_type 'Cu K\a'
_diffrn_radiation_wavelength 1.5418
_diffrn_reflns_av_R_equivalents 0.0558
_diffrn_reflns_av_unetI/netI 0.0713
_diffrn_reflns_limit_h_max 11
_diffrn_reflns_limit_h_min -11
_diffrn_reflns_limit_k_max 26
_diffrn_reflns_limit_k_min -26
_diffrn_reflns_limit_l_max 12
_diffrn_reflns_limit_l_min -6
_diffrn_reflns_number 7935
_diffrn_reflns_theta_full 69.90
_diffrn_reflns_theta_max 69.90
_diffrn_reflns_theta_min 4.01
_exptl_absorpt_coefficient_mu 18.466
_exptl_absorpt_correction_T_max 0.2596
_exptl_absorpt_correction_T_min 0.1682
_exptl_absorpt_correction_type multi-scan
_exptl_absorpt_process_details
;
CrysAlisPro, Agilent Technologies,
Version 1.171.36.28 (release 01-02-2013 CrysAlis171 .NET)
(compiled Feb  1 2013,16:14:44)
Empirical absorption correction using spherical harmonics,
 implemented in SCALE3 ABSPACK scaling algorithm.
;
_exptl_crystal_colour red
_exptl_crystal_density_diffrn 1.733
_exptl_crystal_density_method 'not measured'
_exptl_crystal_description block
_exptl_crystal_F_000 1176
_exptl_crystal_size_max 0.15
_exptl_crystal_size_mid 0.13
_exptl_crystal_size_min 0.10
_refine_diff_density_max 1.330
_refine_diff_density_min -1.243
_refine_diff_density_rms 0.172
_refine_ls_extinction_method none
_refine_ls_goodness_of_fit_ref 1.189
_refine_ls_hydrogen_treatment constr
_refine_ls_matrix_type full
_refine_ls_number_parameters 235
_refine_ls_number_reflns 4259
_refine_ls_number_restraints 0
_refine_ls_restrained_S_all 1.189
_refine_ls_R_factor_all 0.0958
_refine_ls_R_factor_gt 0.0674
_refine_ls_shift/su_max 0.000
_refine_ls_shift/su_mean 0.000
_refine_ls_structure_factor_coef Fsqd
_refine_ls_weighting_details 'calc w=1/[\s^2^(Fo^2^)+(0.0000P)^2^+51.5712P] where P=(Fo^2^+2Fc^2^)/3'
_refine_ls_weighting_scheme calc
_refine_ls_wR_factor_gt 0.1643
_refine_ls_wR_factor_ref 0.1747
_reflns_number_gt 3132
_reflns_number_total 4259
_reflns_threshold_expression >2sigma(I)
_cod_data_source_file c4dt02200a2.cif
_cod_data_source_block exp_[Pd2(\m-Cl)2Cl2(TeMes2)2].2acetone-2a
_cod_depositor_comments 'Adding full bibliography for 7032199--7032205.cif.'
_cod_original_cell_volume 2304.58(13)
_cod_original_sg_symbol_H-M 'P 21/c'
_cod_database_code 7032200

loop_
_symmetry_equiv_pos_as_xyz
'x, y, z'
'-x, y+1/2, -z+1/2'
'-x, -y, -z'
'x, -y-1/2, z-1/2'

loop_
_atom_site_label
_atom_site_type_symbol
_atom_site_fract_x
_atom_site_fract_y
_atom_site_fract_z
_atom_site_U_iso_or_equiv
_atom_site_adp_type
_atom_site_occupancy
_atom_site_symmetry_multiplicity
_atom_site_calc_flag
_atom_site_refinement_flags
C1 C 0.2209(14) 0.3427(6) 0.8215(11) 0.037(3) Uani 1 1 d .
C1S C 0.7385(19) 0.2683(9) 0.3947(19) 0.069(5) Uani 1 1 d .
C2 C 0.2783(14) 0.2980(7) 0.9040(13) 0.047(4) Uani 1 1 d .
C2S C 0.655(3) 0.2884(11) 0.279(2) 0.134(11) Uani 1 1 d .
H2S1 H 0.6244 0.3291 0.2912 0.201 Uiso 1 1 calc R
H2S2 H 0.5783 0.2621 0.2634 0.201 Uiso 1 1 calc R
H2S3 H 0.7076 0.2872 0.2078 0.201 Uiso 1 1 calc R
C3 C 0.2323(17) 0.2390(7) 0.8855(16) 0.058(4) Uani 1 1 d .
H008 H 0.2674 0.2087 0.9406 0.070 Uiso 1 1 calc R
C3S C 0.797(2) 0.2066(10) 0.398(2) 0.106(8) Uani 1 1 d .
H3S1 H 0.8481 0.2000 0.4791 0.160 Uiso 1 1 calc R
H3S2 H 0.8548 0.2023 0.3314 0.160 Uiso 1 1 calc R
H3S3 H 0.7252 0.1773 0.3868 0.160 Uiso 1 1 calc R
C4 C 0.1348(17) 0.2240(7) 0.7865(16) 0.057(4) Uani 1 1 d .
C5 C 0.0796(16) 0.2683(7) 0.7082(15) 0.052(4) Uani 1 1 d .
H012 H 0.0144 0.2582 0.6422 0.062 Uiso 1 1 calc R
C6 C 0.1193(15) 0.3289(7) 0.7254(12) 0.043(3) Uani 1 1 d .
C7 C 0.0473(16) 0.3749(7) 0.6376(15) 0.061(5) Uani 1 1 d .
H7A H -0.0185 0.3548 0.5794 0.091 Uiso 1 1 calc R
H7B H 0.1117 0.3953 0.5905 0.091 Uiso 1 1 calc R
H7C H 0.0029 0.4039 0.6868 0.091 Uiso 1 1 calc R
C8 C 0.3839(19) 0.3110(8) 1.0145(16) 0.076(6) Uani 1 1 d .
H8A H 0.4058 0.3534 1.0157 0.114 Uiso 1 1 calc R
H8B H 0.4638 0.2878 1.0046 0.114 Uiso 1 1 calc R
H8C H 0.3491 0.3001 1.0930 0.114 Uiso 1 1 calc R
C9 C 0.086(2) 0.1588(8) 0.768(2) 0.084(6) Uani 1 1 d .
H9A H 0.1347 0.1334 0.8305 0.127 Uiso 1 1 calc R
H9B H 0.1017 0.1453 0.6842 0.127 Uiso 1 1 calc R
H9C H -0.0088 0.1568 0.7776 0.127 Uiso 1 1 calc R
C10 C 0.3231(13) 0.4502(6) 0.6490(13) 0.041(3) Uani 1 1 d .
C11 C 0.2438(14) 0.4946(7) 0.5798(13) 0.045(3) Uani 1 1 d .
C12 C 0.2597(15) 0.4996(7) 0.4488(14) 0.052(4) Uani 1 1 d .
H015 H 0.2086 0.5285 0.4012 0.062 Uiso 1 1 calc R
C13 C 0.3459(16) 0.4643(8) 0.3881(14) 0.053(4) Uani 1 1 d .
C14 C 0.4258(16) 0.4220(8) 0.4593(16) 0.060(4) Uani 1 1 d .
H005 H 0.4864 0.3983 0.4194 0.072 Uiso 1 1 calc R
C15 C 0.4158(14) 0.4149(7) 0.5894(12) 0.042(3) Uani 1 1 d .
C16 C 0.5050(16) 0.3683(8) 0.6596(17) 0.065(5) Uani 1 1 d .
H16A H 0.4885 0.3680 0.7478 0.098 Uiso 1 1 calc R
H16B H 0.5980 0.3782 0.6528 0.098 Uiso 1 1 calc R
H16C H 0.4855 0.3291 0.6232 0.098 Uiso 1 1 calc R
C17 C 0.1453(16) 0.5365(7) 0.6333(16) 0.061(4) Uani 1 1 d .
H17A H 0.1439 0.5287 0.7227 0.092 Uiso 1 1 calc R
H17B H 0.0567 0.5299 0.5905 0.092 Uiso 1 1 calc R
H17C H 0.1721 0.5777 0.6211 0.092 Uiso 1 1 calc R
C18 C 0.354(2) 0.4704(10) 0.2445(15) 0.081(6) Uani 1 1 d .
H18A H 0.4197 0.4423 0.2182 0.122 Uiso 1 1 calc R
H18B H 0.3804 0.5109 0.2252 0.122 Uiso 1 1 calc R
H18C H 0.2673 0.4617 0.1999 0.122 Uiso 1 1 calc R
O1S O 0.756(2) 0.3016(8) 0.4843(16) 0.133(7) Uani 1 1 d .
Cl1 Cl -0.0182(4) 0.43089(16) 0.9490(4) 0.0582(10) Uani 1 1 d .
Cl2 Cl 0.3287(4) 0.56815(18) 0.9401(4) 0.0621(10) Uani 1 1 d .
Pd1 Pd 0.15402(10) 0.50058(5) 0.94089(10) 0.0393(3) Uani 1 1 d .
Te1 Te 0.31446(8) 0.43064(4) 0.84460(8) 0.0377(2) Uani 1 1 d .

loop_
_atom_site_aniso_label
_atom_site_aniso_U_11
_atom_site_aniso_U_22
_atom_site_aniso_U_33
_atom_site_aniso_U_23
_atom_site_aniso_U_13
_atom_site_aniso_U_12
C1 0.053(8) 0.037(7) 0.022(7) -0.007(6) 0.003(5) 0.002(6)
C1S 0.067(11) 0.071(12) 0.069(13) -0.011(10) 0.009(9) -0.004(10)
C2 0.046(8) 0.058(9) 0.036(8) 0.011(7) 0.004(6) 0.004(7)
C2S 0.19(3) 0.094(19) 0.10(2) 0.010(16) -0.04(2) 0.01(2)
C3 0.068(11) 0.040(8) 0.066(11) 0.013(8) 0.005(8) 0.003(8)
C3S 0.109(19) 0.081(16) 0.13(2) 0.008(15) 0.008(15) -0.003(14)
C4 0.068(11) 0.041(8) 0.063(11) -0.005(8) 0.007(8) -0.003(8)
C5 0.063(10) 0.045(9) 0.047(9) -0.002(7) 0.001(7) -0.007(7)
C6 0.056(9) 0.050(8) 0.023(7) -0.004(6) 0.004(6) -0.001(7)
C7 0.059(10) 0.054(10) 0.063(11) 0.004(8) -0.024(8) -0.004(8)
C8 0.087(13) 0.069(12) 0.063(12) 0.030(10) -0.037(10) -0.007(10)
C9 0.097(15) 0.048(10) 0.105(17) 0.003(11) -0.005(12) -0.004(10)
C10 0.036(7) 0.040(8) 0.047(9) 0.000(6) 0.006(6) 0.003(6)
C11 0.049(8) 0.051(9) 0.036(8) 0.001(7) 0.000(6) -0.001(7)
C12 0.056(9) 0.054(9) 0.047(9) 0.008(8) 0.007(7) -0.005(8)
C13 0.057(9) 0.072(11) 0.033(8) -0.013(8) 0.013(7) -0.019(8)
C14 0.051(9) 0.061(10) 0.071(12) -0.014(9) 0.020(8) -0.008(8)
C15 0.046(8) 0.053(9) 0.027(7) 0.003(6) 0.008(5) -0.005(7)
C16 0.058(10) 0.062(11) 0.078(13) -0.007(10) 0.020(9) 0.025(9)
C17 0.063(10) 0.054(10) 0.066(11) 0.014(9) 0.010(8) 0.021(8)
C18 0.095(14) 0.106(16) 0.045(11) -0.008(11) 0.018(9) -0.037(12)
O1S 0.162(17) 0.131(15) 0.101(13) -0.051(12) -0.010(12) 0.023(13)
Cl1 0.057(2) 0.0430(19) 0.079(3) -0.016(2) 0.0305(19) -0.0121(17)
Cl2 0.051(2) 0.056(2) 0.081(3) -0.010(2) 0.0172(19) -0.0169(18)
Pd1 0.0420(5) 0.0395(5) 0.0376(6) -0.0033(4) 0.0101(4) -0.0036(4)
Te1 0.0371(4) 0.0405(5) 0.0352(5) 0.0002(4) 0.0021(3) 0.0018(4)

loop_
_atom_type_symbol
_atom_type_description
_atom_type_scat_dispersion_real
_atom_type_scat_dispersion_imag
_atom_type_scat_source
C C 0.0181 0.0091 'International Tables Vol C Tables 4.2.6.8 and 6.1.1.4'
H H 0.0000 0.0000 'International Tables Vol C Tables 4.2.6.8 and 6.1.1.4'
Cl Cl 0.3639 0.7018 'International Tables Vol C Tables 4.2.6.8 and 6.1.1.4'
Pd Pd 0.1215 3.9337 'International Tables Vol C Tables 4.2.6.8 and 6.1.1.4'
Te Te -0.1759 6.3531 'International Tables Vol C Tables 4.2.6.8 and 6.1.1.4'
O O 0.0492 0.0322 'International Tables Vol C Tables 4.2.6.8 and 6.1.1.4'

loop_
_geom_angle_atom_site_label_1
_geom_angle_atom_site_label_2
_geom_angle_atom_site_label_3
_geom_angle
_geom_angle_site_symmetry_1
_geom_angle_site_symmetry_3
C6 C1 C2 121.4(13) . .
C6 C1 Te1 123.6(10) . .
C2 C1 Te1 114.8(10) . .
O1S C1S C2S 119(2) . .
O1S C1S C3S 121(2) . .
C2S C1S C3S 119(2) . .
C3 C2 C1 117.8(14) . .
C3 C2 C8 118.6(14) . .
C1 C2 C8 123.6(14) . .
C1S C2S H2S1 109.5 . .
C1S C2S H2S2 109.5 . .
H2S1 C2S H2S2 109.5 . .
C1S C2S H2S3 109.5 . .
H2S1 C2S H2S3 109.5 . .
H2S2 C2S H2S3 109.5 . .
C2 C3 C4 121.5(15) . .
C2 C3 H008 119.2 . .
C4 C3 H008 119.2 . .
C1S C3S H3S1 109.5 . .
C1S C3S H3S2 109.5 . .
H3S1 C3S H3S2 109.5 . .
C1S C3S H3S3 109.5 . .
H3S1 C3S H3S3 109.5 . .
H3S2 C3S H3S3 109.5 . .
C5 C4 C3 119.5(15) . .
C5 C4 C9 119.8(16) . .
C3 C4 C9 120.6(16) . .
C4 C5 C6 121.1(14) . .
C4 C5 H012 119.5 . .
C6 C5 H012 119.5 . .
C1 C6 C5 118.6(13) . .
C1 C6 C7 124.5(13) . .
C5 C6 C7 116.9(13) . .
C6 C7 H7A 109.5 . .
C6 C7 H7B 109.5 . .
H7A C7 H7B 109.5 . .
C6 C7 H7C 109.5 . .
H7A C7 H7C 109.5 . .
H7B C7 H7C 109.5 . .
C2 C8 H8A 109.5 . .
C2 C8 H8B 109.5 . .
H8A C8 H8B 109.5 . .
C2 C8 H8C 109.5 . .
H8A C8 H8C 109.5 . .
H8B C8 H8C 109.5 . .
C4 C9 H9A 109.5 . .
C4 C9 H9B 109.5 . .
H9A C9 H9B 109.5 . .
C4 C9 H9C 109.5 . .
H9A C9 H9C 109.5 . .
H9B C9 H9C 109.5 . .
C15 C10 C11 120.8(13) . .
C15 C10 Te1 114.5(10) . .
C11 C10 Te1 124.7(10) . .
C12 C11 C10 116.6(14) . .
C12 C11 C17 117.5(13) . .
C10 C11 C17 125.8(13) . .
C13 C12 C11 123.5(15) . .
C13 C12 H015 118.3 . .
C11 C12 H015 118.3 . .
C12 C13 C14 118.7(14) . .
C12 C13 C18 120.8(17) . .
C14 C13 C18 120.5(16) . .
C15 C14 C13 120.8(15) . .
C15 C14 H005 119.6 . .
C13 C14 H005 119.6 . .
C14 C15 C10 119.5(14) . .
C14 C15 C16 117.8(14) . .
C10 C15 C16 122.8(12) . .
C15 C16 H16A 109.5 . .
C15 C16 H16B 109.5 . .
H16A C16 H16B 109.5 . .
C15 C16 H16C 109.5 . .
H16A C16 H16C 109.5 . .
H16B C16 H16C 109.5 . .
C11 C17 H17A 109.5 . .
C11 C17 H17B 109.5 . .
H17A C17 H17B 109.5 . .
C11 C17 H17C 109.5 . .
H17A C17 H17C 109.5 . .
H17B C17 H17C 109.5 . .
C13 C18 H18A 109.5 . .
C13 C18 H18B 109.5 . .
H18A C18 H18B 109.5 . .
C13 C18 H18C 109.5 . .
H18A C18 H18C 109.5 . .
H18B C18 H18C 109.5 . .
Pd1 Cl1 Pd1 93.04(13) . 3_567
Cl2 Pd1 Cl1 177.78(17) . .
Cl2 Pd1 Cl1 93.13(14) . 3_567
Cl1 Pd1 Cl1 86.96(13) . 3_567
Cl2 Pd1 Te1 83.47(11) . .
Cl1 Pd1 Te1 96.25(10) . .
Cl1 Pd1 Te1 174.08(12) 3_567 .
C10 Te1 C1 97.6(5) . .
C10 Te1 Pd1 111.0(4) . .
C1 Te1 Pd1 108.4(3) . .

loop_
_geom_bond_atom_site_label_1
_geom_bond_atom_site_label_2
_geom_bond_distance
_geom_bond_site_symmetry_2
C1 C6 1.391(18) .
C1 C2 1.400(18) .
C1 Te1 2.156(13) .
C1S O1S 1.20(2) .
C1S C2S 1.47(3) .
C1S C3S 1.48(3) .
C2 C3 1.39(2) .
C2 C8 1.52(2) .
C2S H2S1 0.9600 .
C2S H2S2 0.9600 .
C2S H2S3 0.9600 .
C3 C4 1.39(2) .
C3 H008 0.9300 .
C3S H3S1 0.9600 .
C3S H3S2 0.9600 .
C3S H3S3 0.9600 .
C4 C5 1.36(2) .
C4 C9 1.52(2) .
C5 C6 1.40(2) .
C5 H012 0.9300 .
C6 C7 1.507(19) .
C7 H7A 0.9600 .
C7 H7B 0.9600 .
C7 H7C 0.9600 .
C8 H8A 0.9600 .
C8 H8B 0.9600 .
C8 H8C 0.9600 .
C9 H9A 0.9600 .
C9 H9B 0.9600 .
C9 H9C 0.9600 .
C10 C15 1.403(18) .
C10 C11 1.414(18) .
C10 Te1 2.119(14) .
C11 C12 1.412(19) .
C11 C17 1.50(2) .
C12 C13 1.36(2) .
C12 H015 0.9300 .
C13 C14 1.40(2) .
C13 C18 1.53(2) .
C14 C15 1.40(2) .
C14 H005 0.9300 .
C15 C16 1.50(2) .
C16 H16A 0.9600 .
C16 H16B 0.9600 .
C16 H16C 0.9600 .
C17 H17A 0.9600 .
C17 H17B 0.9600 .
C17 H17C 0.9600 .
C18 H18A 0.9600 .
C18 H18B 0.9600 .
C18 H18C 0.9600 .
Cl1 Pd1 2.310(4) .
Cl1 Pd1 2.403(4) 3_567
Cl2 Pd1 2.290(4) .
Pd1 Cl1 2.403(4) 3_567
Pd1 Te1 2.5067(13) .

loop_
_geom_torsion_atom_site_label_1
_geom_torsion_atom_site_label_2
_geom_torsion_atom_site_label_3
_geom_torsion_atom_site_label_4
_geom_torsion
_geom_torsion_site_symmetry_1
_geom_torsion_site_symmetry_4
C6 C1 C2 C3 1(2) . .
Te1 C1 C2 C3 -173.4(11) . .
C6 C1 C2 C8 -176.8(15) . .
Te1 C1 C2 C8 8.7(19) . .
C1 C2 C3 C4 2(2) . .
C8 C2 C3 C4 179.6(16) . .
C2 C3 C4 C5 -2(3) . .
C2 C3 C4 C9 179.9(16) . .
C3 C4 C5 C6 0(3) . .
C9 C4 C5 C6 178.0(16) . .
C2 C1 C6 C5 -3(2) . .
Te1 C1 C6 C5 170.9(11) . .
C2 C1 C6 C7 176.5(14) . .
Te1 C1 C6 C7 -9(2) . .
C4 C5 C6 C1 3(2) . .
C4 C5 C6 C7 -177.1(15) . .
C15 C10 C11 C12 2(2) . .
Te1 C10 C11 C12 -177.5(10) . .
C15 C10 C11 C17 -177.8(14) . .
Te1 C10 C11 C17 3(2) . .
C10 C11 C12 C13 0(2) . .
C17 C11 C12 C13 179.9(15) . .
C11 C12 C13 C14 -2(2) . .
C11 C12 C13 C18 177.5(14) . .
C12 C13 C14 C15 1(2) . .
C18 C13 C14 C15 -177.9(14) . .
C13 C14 C15 C10 1(2) . .
C13 C14 C15 C16 179.9(14) . .
C11 C10 C15 C14 -2(2) . .
Te1 C10 C15 C14 177.2(11) . .
C11 C10 C15 C16 178.3(14) . .
Te1 C10 C15 C16 -2.0(18) . .
Pd1 Cl1 Pd1 Cl2 92(4) 3_567 .
Pd1 Cl1 Pd1 Cl1 0.0 3_567 3_567
Pd1 Cl1 Pd1 Te1 175.01(12) 3_567 .
C15 C10 Te1 C1 -69.8(11) . .
C11 C10 Te1 C1 109.9(12) . .
C15 C10 Te1 Pd1 177.1(9) . .
C11 C10 Te1 Pd1 -3.2(13) . .
C6 C1 Te1 C10 -39.0(12) . .
C2 C1 Te1 C10 135.4(10) . .
C6 C1 Te1 Pd1 76.1(11) . .
C2 C1 Te1 Pd1 -109.4(10) . .
Cl2 Pd1 Te1 C10 -77.5(4) . .
Cl1 Pd1 Te1 C10 104.7(4) . .
Cl1 Pd1 Te1 C10 -132.7(11) 3_567 .
Cl2 Pd1 Te1 C1 176.4(4) . .
Cl1 Pd1 Te1 C1 -1.4(4) . .
Cl1 Pd1 Te1 C1 121.3(11) 3_567 .
